data_4077001
loop_
_publ_author_name
'Zhang, Li-Yi'
'Chen, Jing-Lin'
'Shi, Lin-Xi'
'Chen, Zhong-Ning'

_publ_section_title
;
 Utilizing Diruthenium Components for the Design of Cyanide-Linked Tri-
 and Tetranuclear Organometallic Complexes with Multistep One-Electron
 Redox Processes
;
_journal_issue 26
_journal_name_full Organometallics
_journal_page_first 5919
_journal_paper_doi 10.1021/om0203983
_journal_volume 21
_journal_year 2002
_chemical_formula_sum 'C46.5 H41.5 Cl1.5 F3 N O4 P2 Ru2 Sb0.5'
_chemical_formula_weight 1113.44
_chemical_name_systematic
;
 ?
;
_space_group_IT_number 14
_symmetry_cell_setting monoclinic
_symmetry_space_group_name_Hall '-P 2yn'
_symmetry_space_group_name_H-M 'P 1 21/n 1'
_atom_sites_solution_hydrogens geom
_atom_sites_solution_primary direct
_atom_sites_solution_secondary difmap
_audit_creation_method SHELXL-97
_cell_angle_alpha 90.00
_cell_angle_beta 101.88
_cell_angle_gamma 90.00
_cell_formula_units_Z 4
_cell_length_a 12.5420(2)
_cell_length_b 28.3700(5)
_cell_length_c 14.6127(3)
_cell_measurement_reflns_used 8192
_cell_measurement_temperature 293(2)
_cell_measurement_theta_max 25.02
_cell_measurement_theta_min 1.44
_cell_volume 5088.07(16)
_computing_cell_refinement 'Siemens SMART & SAINT'
_computing_data_collection 'Siemens SMART'
_computing_data_reduction 'Siemens XPREP'
_computing_molecular_graphics 'Bruker SHELXTL'
_computing_publication_material 'Bruker SHELXTL'
_computing_structure_refinement 'Siemens SHELXTL'
_computing_structure_solution 'Siemens SHELXTL'
_diffrn_ambient_temperature 293(2)
_diffrn_measured_fraction_theta_full 0.983
_diffrn_measured_fraction_theta_max 0.983
_diffrn_measurement_device_type 'Siemens SMART CCD'
_diffrn_measurement_method 'phi and omega scans'
_diffrn_radiation_monochromator graphite
_diffrn_radiation_source 'fine-focus sealed tube'
_diffrn_radiation_type MoK\a
_diffrn_radiation_wavelength 0.71073
_diffrn_reflns_av_R_equivalents 0.0251
_diffrn_reflns_av_sigmaI/netI 0.0446
_diffrn_reflns_limit_h_max 12
_diffrn_reflns_limit_h_min -14
_diffrn_reflns_limit_k_max 33
_diffrn_reflns_limit_k_min -33
_diffrn_reflns_limit_l_max 16
_diffrn_reflns_limit_l_min -17
_diffrn_reflns_number 17564
_diffrn_reflns_theta_full 25.02
_diffrn_reflns_theta_max 25.02
_diffrn_reflns_theta_min 1.44
_diffrn_standards_decay_% none
_diffrn_standards_interval_count none
_diffrn_standards_interval_time none
_diffrn_standards_number none
_exptl_absorpt_coefficient_mu 1.045
_exptl_absorpt_correction_T_max 1.0000
_exptl_absorpt_correction_T_min .8296
_exptl_absorpt_correction_type empirical
_exptl_absorpt_process_details 'SADABS (Sheldrick, 1996)'
_exptl_crystal_colour 'dark red'
_exptl_crystal_density_diffrn 1.454
_exptl_crystal_density_method 'not measured'
_exptl_crystal_description prism
_exptl_crystal_F_000 2222
_exptl_crystal_size_max .46
_exptl_crystal_size_mid .41
_exptl_crystal_size_min .32
_refine_diff_density_max 1.468
_refine_diff_density_min -0.398
_refine_diff_density_rms 0.142
_refine_ls_extinction_coef 0.00032(15)
_refine_ls_extinction_expression Fc^*^=kFc[1+0.001xFc^2^\l^3^/sin(2\q)]^-1/4^
_refine_ls_extinction_method SHELXL
_refine_ls_goodness_of_fit_ref 1.106
_refine_ls_hydrogen_treatment mixed
_refine_ls_matrix_type full
_refine_ls_number_parameters 596
_refine_ls_number_reflns 8820
_refine_ls_number_restraints 4
_refine_ls_restrained_S_all 1.106
_refine_ls_R_factor_all 0.0771
_refine_ls_R_factor_gt 0.0547
_refine_ls_shift/su_max 0.002
_refine_ls_shift/su_mean 0.000
_refine_ls_structure_factor_coef Fsqd
_refine_ls_weighting_details 'calc w=1/[\s^2^(Fo^2^)+(0.1080P)^2^+7.1945P] where P=(Fo^2^+2Fc^2^)/3'
_refine_ls_weighting_scheme calc
_refine_ls_wR_factor_gt 0.1679
_refine_ls_wR_factor_ref 0.1872
_reflns_number_gt 6626
_reflns_number_total 8820
_reflns_threshold_expression >2sigma(I)
_cod_data_source_file om0203983.cif
_cod_data_source_block 1_(Complex_2)
_cod_depositor_comments
;
The following automatic conversions were performed:

'_symmetry_cell_setting' value 'Monoclinic' changed to 'monoclinic'
according to /home/saulius/struct/CIF-dictionaries/cif_core.dic
dictionary named 'cif_core.dic' version 2.4.1 from 2010-06-29.

Automatic conversion script
Id: cif_fix_values 1715 2011-07-08 13:25:40Z adriana 
;
_cod_original_cell_volume 5088.15(16)
_cod_original_sg_symbol_H-M P2(1)/n
_cod_original_formula_sum 'C46.50 H41.50 Cl1.50 F3 N O4 P2 Ru2 Sb0.50'
_cod_database_code 4077001

loop_
_symmetry_equiv_pos_as_xyz
'x, y, z'
'-x+1/2, y+1/2, -z+1/2'
'-x, -y, -z'
'x-1/2, -y-1/2, z-1/2'

loop_
_atom_site_label
_atom_site_type_symbol
_atom_site_fract_x
_atom_site_fract_y
_atom_site_fract_z
_atom_site_U_iso_or_equiv
_atom_site_adp_type
_atom_site_occupancy
_atom_site_symmetry_multiplicity
_atom_site_calc_flag
_atom_site_refinement_flags
Sb Sb 0.43213(11) -0.05650(4) 0.88242(9) 0.0716(3) Uani 0.50 1 d PD
Ru1 Ru 0.11695(4) 0.218224(16) 0.55766(3) 0.03358(17) Uani 1 1 d .
Ru2 Ru 0.00729(4) 0.039150(18) 0.52014(4) 0.04381(19) Uani 1 1 d .
Cl1 Cl -0.1464(11) -0.0043(5) 0.9269(9) 0.265(9) Uani 0.50 1 d PD
Cl2 Cl -0.1978(8) 0.0450(4) 0.7472(6) 0.159(3) Uani 0.50 1 d PD
Cl3 Cl -0.1714(6) 0.0937(3) 0.9008(7) 0.159(3) Uani 0.50 1 d PD
P1 P 0.29401(13) 0.19350(6) 0.56732(12) 0.0399(4) Uani 1 1 d .
P2 P 0.10636(12) 0.22236(5) 0.71342(11) 0.0346(3) Uani 1 1 d .
F1 F 0.498(2) -0.0639(8) 0.9990(6) 0.217(11) Uani 0.50 1 d PD
F2 F 0.5470(13) -0.0233(6) 0.8581(16) 0.172(8) Uani 0.50 1 d P
F3 F 0.3784(11) -0.0469(4) 0.7627(7) 0.100(4) Uani 0.50 1 d P
F4 F 0.3326(9) -0.0851(4) 0.9327(9) 0.106(4) Uani 0.50 1 d P
F5 F 0.3613(14) -0.0053(5) 0.9110(11) 0.142(6) Uani 0.50 1 d P
F6 F 0.5121(9) -0.1028(4) 0.8583(8) 0.100(4) Uani 0.50 1 d P
O1 O -0.0228(4) 0.05600(17) 0.3817(3) 0.0544(12) Uani 1 1 d .
O2 O 0.0382(4) 0.02058(17) 0.6570(3) 0.0560(12) Uani 1 1 d .
O3 O 0.1693(4) 0.03532(18) 0.5211(4) 0.0609(13) Uani 1 1 d .
O4 O -0.1557(4) 0.04110(17) 0.5173(4) 0.0564(12) Uani 1 1 d .
N1 N 0.0283(5) 0.1150(2) 0.5558(4) 0.0515(14) Uani 1 1 d .
C1 C 0.0653(5) 0.1529(2) 0.5599(4) 0.0376(13) Uani 1 1 d .
C01 C -0.2277(9) 0.0388(3) 0.8592(6) 0.164(16) Uani 0.50 1 d PD
H01A H -0.3057 0.0358 0.8588 0.197 Uiso 1 1 calc R
C2 C 0.2098(6) -0.0036(3) 0.5052(5) 0.0580(19) Uani 1 1 d .
C3 C 0.3312(7) -0.0053(4) 0.5127(8) 0.096(3) Uani 1 1 d .
H3A H 0.3619 0.0252 0.5301 0.144 Uiso 1 1 calc R
H3B H 0.3468 -0.0143 0.4535 0.144 Uiso 1 1 calc R
H3C H 0.3625 -0.0280 0.5594 0.144 Uiso 1 1 calc R
C4 C 0.0405(6) -0.0237(3) 0.6777(5) 0.0586(19) Uani 1 1 d .
C5 C 0.0636(9) -0.0361(3) 0.7799(6) 0.085(3) Uani 1 1 d .
H5A H 0.0633 -0.0698 0.7868 0.128 Uiso 1 1 calc R
H5B H 0.0085 -0.0226 0.8088 0.128 Uiso 1 1 calc R
H5C H 0.1337 -0.0240 0.8095 0.128 Uiso 1 1 calc R
C11 C 0.3848(5) 0.2441(2) 0.5677(5) 0.0457(15) Uani 1 1 d .
C12 C 0.4184(6) 0.2701(3) 0.6494(6) 0.0568(18) Uani 1 1 d .
H12A H 0.4011 0.2594 0.7047 0.068 Uiso 1 1 calc R
C13 C 0.4779(6) 0.3120(3) 0.6502(7) 0.071(2) Uani 1 1 d .
H13A H 0.5004 0.3288 0.7055 0.085 Uiso 1 1 calc R
C14 C 0.5027(7) 0.3282(3) 0.5675(8) 0.081(3) Uani 1 1 d .
H14A H 0.5429 0.3557 0.5674 0.098 Uiso 1 1 calc R
C15 C 0.4682(8) 0.3038(3) 0.4858(8) 0.083(3) Uani 1 1 d .
H15A H 0.4842 0.3152 0.4305 0.100 Uiso 1 1 calc R
C16 C 0.4093(7) 0.2618(3) 0.4848(6) 0.063(2) Uani 1 1 d .
H16A H 0.3864 0.2456 0.4289 0.075 Uiso 1 1 calc R
C21 C 0.3677(5) 0.1546(3) 0.6598(5) 0.0509(17) Uani 1 1 d .
C22 C 0.4727(6) 0.1633(3) 0.7116(7) 0.076(3) Uani 1 1 d .
H22A H 0.5079 0.1915 0.7042 0.091 Uiso 1 1 calc R
C23 C 0.5231(8) 0.1299(4) 0.7734(8) 0.101(4) Uani 1 1 d .
H23A H 0.5924 0.1359 0.8086 0.121 Uiso 1 1 calc R
C24 C 0.4730(8) 0.0873(4) 0.7845(8) 0.094(3) Uani 1 1 d .
H24A H 0.5090 0.0644 0.8249 0.113 Uiso 1 1 calc R
C25 C 0.3700(7) 0.0797(3) 0.7351(7) 0.077(2) Uani 1 1 d .
H25A H 0.3353 0.0515 0.7434 0.093 Uiso 1 1 calc R
C26 C 0.3164(6) 0.1122(3) 0.6737(6) 0.0596(19) Uani 1 1 d .
H26A H 0.2459 0.1062 0.6412 0.072 Uiso 1 1 calc R
C31 C 0.3153(6) 0.1578(2) 0.4667(5) 0.0506(16) Uani 1 1 d .
C32 C 0.2276(6) 0.1364(3) 0.4078(5) 0.0608(19) Uani 1 1 d .
H32A H 0.1572 0.1422 0.4160 0.073 Uiso 1 1 calc R
C33 C 0.2442(8) 0.1063(3) 0.3365(6) 0.082(3) Uani 1 1 d .
H33A H 0.1849 0.0930 0.2958 0.099 Uiso 1 1 calc R
C34 C 0.3479(9) 0.0964(3) 0.3266(7) 0.090(3) Uani 1 1 d .
H34A H 0.3590 0.0751 0.2810 0.108 Uiso 1 1 calc R
C35 C 0.4351(9) 0.1173(4) 0.3830(8) 0.088(3) Uani 1 1 d .
H35A H 0.5051 0.1112 0.3742 0.106 Uiso 1 1 calc R
C36 C 0.4195(7) 0.1480(3) 0.4544(6) 0.067(2) Uani 1 1 d .
H36A H 0.4793 0.1618 0.4935 0.080 Uiso 1 1 calc R
C41 C -0.0390(5) 0.2293(2) 0.7157(4) 0.0438(15) Uani 1 1 d .
C42 C -0.0806(6) 0.2733(3) 0.7311(5) 0.0580(19) Uani 1 1 d .
H42A H -0.0341 0.2988 0.7474 0.070 Uiso 1 1 calc R
C43 C -0.1949(7) 0.2790(4) 0.7216(7) 0.077(3) Uani 1 1 d .
H43A H -0.2227 0.3085 0.7314 0.093 Uiso 1 1 calc R
C44 C -0.1131(6) 0.1919(3) 0.6900(6) 0.0603(19) Uani 1 1 d .
H44A H -0.0874 0.1624 0.6772 0.072 Uiso 1 1 calc R
C45 C -0.2249(6) 0.1985(4) 0.6836(6) 0.072(2) Uani 1 1 d .
H45A H -0.2724 0.1732 0.6691 0.086 Uiso 1 1 calc R
C46 C -0.2646(6) 0.2420(4) 0.6985(6) 0.076(3) Uani 1 1 d .
H46A H -0.3391 0.2463 0.6929 0.091 Uiso 1 1 calc R
C51 C 0.1549(5) 0.1739(2) 0.7956(4) 0.0395(14) Uani 1 1 d .
C52 C 0.2566(6) 0.1781(3) 0.8533(6) 0.070(2) Uani 1 1 d .
H52A H 0.2980 0.2050 0.8500 0.084 Uiso 1 1 calc R
C53 C 0.2978(8) 0.1428(3) 0.9159(7) 0.091(3) Uani 1 1 d .
H53A H 0.3666 0.1463 0.9538 0.109 Uiso 1 1 calc R
C54 C 0.2390(8) 0.1026(3) 0.9230(6) 0.077(3) Uani 1 1 d .
H54A H 0.2666 0.0790 0.9655 0.093 Uiso 1 1 calc R
C55 C 0.1375(8) 0.0983(3) 0.8652(6) 0.075(2) Uani 1 1 d .
H55A H 0.0952 0.0719 0.8699 0.091 Uiso 1 1 calc R
C56 C 0.0975(6) 0.1333(3) 0.7999(5) 0.0576(18) Uani 1 1 d .
H56A H 0.0310 0.1288 0.7588 0.069 Uiso 1 1 calc R
C61 C 0.1649(5) 0.2738(2) 0.7825(5) 0.0429(15) Uani 1 1 d .
C62 C 0.2166(5) 0.3089(2) 0.7427(6) 0.0535(17) Uani 1 1 d .
H62A H 0.2202 0.3073 0.6798 0.064 Uiso 1 1 calc R
C63 C 0.2638(7) 0.3471(3) 0.7982(7) 0.077(3) Uani 1 1 d .
H63A H 0.3002 0.3702 0.7716 0.092 Uiso 1 1 calc R
C64 C 0.2575(8) 0.3508(4) 0.8893(7) 0.086(3) Uani 1 1 d .
H64A H 0.2888 0.3763 0.9250 0.103 Uiso 1 1 calc R
C65 C 0.2046(7) 0.3166(4) 0.9279(7) 0.075(3) Uani 1 1 d .
H65A H 0.1997 0.3190 0.9904 0.091 Uiso 1 1 calc R
C66 C 0.1582(6) 0.2785(3) 0.8764(5) 0.0590(19) Uani 1 1 d .
H66A H 0.1221 0.2557 0.9043 0.071 Uiso 1 1 calc R
C71 C 0.0377(6) 0.2889(2) 0.5298(5) 0.0538(18) Uani 1 1 d .
H71A H 0.0259 0.3113 0.5778 0.065 Uiso 1 1 calc R
C72 C -0.0378(6) 0.2536(3) 0.4878(5) 0.0567(19) Uani 1 1 d .
H72A H -0.1105 0.2479 0.5004 0.068 Uiso 1 1 calc R
C73 C 0.0091(7) 0.2309(3) 0.4190(5) 0.063(2) Uani 1 1 d .
H73A H -0.0260 0.2065 0.3758 0.076 Uiso 1 1 calc R
C74 C 0.1092(7) 0.2515(3) 0.4184(5) 0.063(2) Uani 1 1 d .
H74A H 0.1565 0.2438 0.3748 0.075 Uiso 1 1 calc R
C75 C 0.1287(6) 0.2883(3) 0.4879(6) 0.0582(19) Uani 1 1 d .
H75A H 0.1906 0.3101 0.5001 0.070 Uiso 1 1 calc R

loop_
_atom_site_aniso_label
_atom_site_aniso_U_11
_atom_site_aniso_U_22
_atom_site_aniso_U_33
_atom_site_aniso_U_23
_atom_site_aniso_U_13
_atom_site_aniso_U_12
Sb 0.0906(8) 0.0481(6) 0.0746(8) 0.0121(5) 0.0131(6) 0.0123(6)
Ru1 0.0342(3) 0.0292(3) 0.0363(3) 0.00017(19) 0.00506(19) -0.00065(18)
Ru2 0.0473(3) 0.0281(3) 0.0550(4) -0.0050(2) 0.0082(2) -0.0039(2)
Cl1 0.336(15) 0.248(13) 0.293(13) 0.185(11) 0.251(13) 0.172(12)
Cl2 0.159(7) 0.195(9) 0.122(6) 0.006(6) 0.027(5) 0.051(6)
Cl3 0.113(5) 0.134(7) 0.232(9) -0.052(6) 0.040(6) -0.037(5)
P1 0.0372(8) 0.0372(9) 0.0469(9) 0.0009(7) 0.0123(7) -0.0002(7)
P2 0.0317(7) 0.0327(8) 0.0386(8) -0.0037(6) 0.0056(6) -0.0024(6)
F1 0.32(3) 0.20(2) 0.129(14) 0.035(13) 0.021(15) 0.13(2)
F2 0.122(12) 0.113(12) 0.30(2) -0.008(14) 0.086(14) -0.011(10)
F3 0.185(13) 0.058(6) 0.056(6) 0.020(5) 0.021(7) -0.010(7)
F4 0.092(8) 0.097(8) 0.154(11) 0.060(8) 0.083(8) 0.018(6)
F5 0.182(15) 0.103(11) 0.142(12) 0.001(9) 0.035(11) 0.065(10)
F6 0.114(8) 0.091(8) 0.118(9) 0.028(7) 0.078(7) 0.032(6)
O1 0.073(3) 0.037(3) 0.053(3) -0.002(2) 0.013(2) 0.001(2)
O2 0.071(3) 0.038(3) 0.055(3) -0.006(2) 0.005(2) 0.000(2)
O3 0.045(3) 0.050(3) 0.087(4) -0.009(3) 0.012(3) -0.008(2)
O4 0.050(3) 0.043(3) 0.077(3) -0.004(2) 0.015(2) 0.003(2)
N1 0.061(3) 0.032(3) 0.062(4) -0.007(3) 0.013(3) -0.001(3)
C1 0.039(3) 0.031(3) 0.044(3) -0.004(3) 0.009(3) 0.003(3)
C01 0.053(11) 0.13(2) 0.33(5) 0.10(3) 0.094(19) 0.052(13)
C2 0.046(4) 0.066(5) 0.063(5) -0.001(4) 0.014(3) -0.002(4)
C3 0.055(5) 0.087(7) 0.147(10) -0.004(7) 0.023(6) 0.000(5)
C4 0.063(5) 0.052(5) 0.059(5) 0.000(4) 0.008(4) 0.007(4)
C5 0.128(9) 0.063(6) 0.059(5) 0.005(4) 0.006(5) 0.015(5)
C11 0.033(3) 0.046(4) 0.059(4) 0.001(3) 0.013(3) -0.003(3)
C12 0.046(4) 0.054(4) 0.070(5) -0.002(4) 0.010(3) -0.003(3)
C13 0.060(5) 0.055(5) 0.096(7) -0.009(5) 0.015(4) -0.014(4)
C14 0.067(5) 0.058(6) 0.121(8) 0.005(6) 0.027(5) -0.020(4)
C15 0.099(7) 0.060(6) 0.108(8) 0.008(5) 0.060(6) -0.006(5)
C16 0.072(5) 0.054(5) 0.068(5) -0.001(4) 0.030(4) -0.006(4)
C21 0.040(3) 0.057(5) 0.057(4) 0.010(3) 0.014(3) 0.007(3)
C22 0.046(4) 0.071(6) 0.106(7) 0.030(5) 0.003(4) 0.001(4)
C23 0.056(5) 0.110(9) 0.122(9) 0.034(7) -0.015(5) 0.014(6)
C24 0.080(6) 0.082(7) 0.111(8) 0.039(6) -0.006(6) 0.012(5)
C25 0.078(6) 0.058(5) 0.093(7) 0.015(5) 0.012(5) 0.002(4)
C26 0.054(4) 0.045(4) 0.077(5) 0.010(4) 0.006(4) 0.003(3)
C31 0.058(4) 0.041(4) 0.057(4) -0.004(3) 0.023(3) -0.001(3)
C32 0.068(5) 0.058(5) 0.062(5) -0.014(4) 0.029(4) -0.008(4)
C33 0.097(7) 0.081(7) 0.079(6) -0.034(5) 0.044(5) -0.029(5)
C34 0.130(9) 0.062(6) 0.099(7) -0.027(5) 0.073(7) -0.012(6)
C35 0.092(7) 0.074(6) 0.116(8) -0.020(6) 0.062(6) 0.001(5)
C36 0.065(5) 0.060(5) 0.084(6) -0.006(4) 0.037(4) 0.003(4)
C41 0.037(3) 0.057(4) 0.038(3) -0.005(3) 0.007(3) 0.001(3)
C42 0.044(4) 0.063(5) 0.068(5) -0.011(4) 0.012(3) 0.006(3)
C43 0.058(5) 0.089(7) 0.087(6) -0.014(5) 0.017(4) 0.025(5)
C44 0.043(4) 0.066(5) 0.072(5) -0.004(4) 0.012(3) -0.006(3)
C45 0.041(4) 0.095(7) 0.079(6) -0.004(5) 0.011(4) -0.018(4)
C46 0.038(4) 0.116(8) 0.075(6) -0.010(5) 0.012(4) 0.004(5)
C51 0.041(3) 0.033(3) 0.043(3) -0.001(3) 0.006(3) -0.004(3)
C52 0.064(5) 0.050(5) 0.081(6) 0.011(4) -0.018(4) -0.007(4)
C53 0.090(6) 0.063(6) 0.095(7) 0.021(5) -0.037(5) -0.011(5)
C54 0.100(7) 0.051(5) 0.072(6) 0.014(4) -0.003(5) -0.001(5)
C55 0.084(6) 0.054(5) 0.086(6) 0.016(4) 0.014(5) -0.013(4)
C56 0.056(4) 0.050(4) 0.061(5) 0.003(4) 0.002(3) -0.007(3)
C61 0.034(3) 0.039(4) 0.051(4) -0.009(3) 0.000(3) 0.004(3)
C62 0.051(4) 0.039(4) 0.067(5) -0.002(3) 0.003(3) -0.006(3)
C63 0.067(5) 0.039(4) 0.117(8) -0.012(5) -0.001(5) -0.018(4)
C64 0.077(6) 0.067(6) 0.096(7) -0.046(6) -0.020(5) 0.009(5)
C65 0.071(5) 0.075(6) 0.074(6) -0.030(5) 0.000(4) 0.006(5)
C66 0.055(4) 0.064(5) 0.055(4) -0.017(4) 0.006(3) -0.005(4)
C71 0.063(4) 0.035(4) 0.060(4) 0.008(3) 0.006(4) 0.017(3)
C72 0.045(4) 0.057(5) 0.061(4) 0.019(4) -0.007(3) 0.009(3)
C73 0.074(5) 0.059(5) 0.045(4) 0.008(4) -0.016(4) -0.005(4)
C74 0.078(5) 0.068(5) 0.044(4) 0.020(4) 0.020(4) 0.015(4)
C75 0.057(4) 0.045(4) 0.069(5) 0.026(4) 0.006(4) 0.001(3)

loop_
_atom_type_symbol
_atom_type_description
_atom_type_scat_dispersion_real
_atom_type_scat_dispersion_imag
_atom_type_scat_source
C C 0.0033 0.0016 'International Tables Vol C Tables 4.2.6.8 and 6.1.1.4'
H H 0.0000 0.0000 'International Tables Vol C Tables 4.2.6.8 and 6.1.1.4'
N N 0.0061 0.0033 'International Tables Vol C Tables 4.2.6.8 and 6.1.1.4'
O O 0.0106 0.0060 'International Tables Vol C Tables 4.2.6.8 and 6.1.1.4'
F F 0.0171 0.0103 'International Tables Vol C Tables 4.2.6.8 and 6.1.1.4'
P P 0.1023 0.0942 'International Tables Vol C Tables 4.2.6.8 and 6.1.1.4'
Cl Cl 0.1484 0.1585 'International Tables Vol C Tables 4.2.6.8 and 6.1.1.4'
Ru Ru -1.2594 0.8363 'International Tables Vol C Tables 4.2.6.8 and 6.1.1.4'
Sb Sb -0.5866 1.5461 'International Tables Vol C Tables 4.2.6.8 and 6.1.1.4'

loop_
_geom_angle_atom_site_label_1
_geom_angle_atom_site_label_2
_geom_angle_atom_site_label_3
_geom_angle
_geom_angle_site_symmetry_1
_geom_angle_site_symmetry_3
F6 Sb F1 86.0(8) . .
F6 Sb F3 91.9(6) . .
F1 Sb F3 174.2(11) . .
F6 Sb F4 102.9(5) . .
F1 Sb F4 76.8(10) . .
F3 Sb F4 108.9(6) . .
F6 Sb F5 174.4(8) . .
F1 Sb F5 91.5(8) . .
F3 Sb F5 90.0(6) . .
F4 Sb F5 81.3(7) . .
F6 Sb F2 80.7(6) . .
F1 Sb F2 91.1(12) . .
F3 Sb F2 83.2(8) . .
F4 Sb F2 167.0(9) . .
F5 Sb F2 94.4(8) . .
C1 Ru1 C73 91.6(3) . .
C1 Ru1 C74 117.5(3) . .
C73 Ru1 C74 36.3(3) . .
C1 Ru1 C72 100.0(3) . .
C73 Ru1 C72 37.1(3) . .
C74 Ru1 C72 61.5(3) . .
C1 Ru1 C71 135.4(3) . .
C73 Ru1 C71 61.6(3) . .
C74 Ru1 C71 61.3(3) . .
C72 Ru1 C71 37.2(3) . .
C1 Ru1 C75 153.1(3) . .
C73 Ru1 C75 61.9(3) . .
C74 Ru1 C75 37.6(3) . .
C72 Ru1 C75 61.9(3) . .
C71 Ru1 C75 36.4(3) . .
C1 Ru1 P1 91.62(17) . .
C73 Ru1 P1 120.2(2) . .
C74 Ru1 P1 92.6(2) . .
C72 Ru1 P1 154.1(2) . .
C71 Ru1 P1 132.1(2) . .
C75 Ru1 P1 98.3(2) . .
C1 Ru1 P2 86.90(18) . .
C73 Ru1 P2 137.9(2) . .
C74 Ru1 P2 151.5(2) . .
C72 Ru1 P2 101.9(2) . .
C71 Ru1 P2 91.2(2) . .
C75 Ru1 P2 115.0(2) . .
P1 Ru1 P2 101.84(6) . .
O2 Ru2 O3 89.5(2) . .
O2 Ru2 O4 90.8(2) . .
O3 Ru2 O4 178.3(2) . .
O2 Ru2 O1 178.45(19) . .
O3 Ru2 O1 90.0(2) . .
O4 Ru2 O1 89.6(2) . .
O2 Ru2 N1 91.8(2) . .
O3 Ru2 N1 88.9(2) . .
O4 Ru2 N1 92.8(2) . .
O1 Ru2 N1 89.7(2) . .
O2 Ru2 Ru2 89.45(14) . 3_556
O3 Ru2 Ru2 88.67(15) . 3_556
O4 Ru2 Ru2 89.68(14) . 3_556
O1 Ru2 Ru2 89.07(14) . 3_556
N1 Ru2 Ru2 177.24(16) . 3_556
C11 P1 C21 104.5(3) . .
C11 P1 C31 103.9(3) . .
C21 P1 C31 97.1(3) . .
C11 P1 Ru1 110.6(2) . .
C21 P1 Ru1 124.0(2) . .
C31 P1 Ru1 114.4(2) . .
C61 P2 C41 101.0(3) . .
C61 P2 C51 101.1(3) . .
C41 P2 C51 105.2(3) . .
C61 P2 Ru1 118.9(2) . .
C41 P2 Ru1 106.3(2) . .
C51 P2 Ru1 121.7(2) . .
C4 O1 Ru2 119.2(5) 3_556 .
C4 O2 Ru2 118.3(5) . .
C2 O3 Ru2 119.2(5) . .
C2 O4 Ru2 117.6(5) 3_556 .
C1 N1 Ru2 158.7(5) . .
N1 C1 Ru1 174.9(6) . .
Cl1 C01 Cl2 112.5(7) . .
Cl1 C01 Cl3 105.9(8) . .
Cl2 C01 Cl3 94.9(6) . .
O3 C2 O4 124.7(7) . 3_556
O3 C2 C3 117.2(7) . .
O4 C2 C3 118.0(8) 3_556 .
O1 C4 O2 124.0(7) 3_556 .
O1 C4 C5 119.2(7) 3_556 .
O2 C4 C5 116.9(7) . .
C12 C11 C16 117.9(7) . .
C12 C11 P1 119.8(5) . .
C16 C11 P1 121.7(6) . .
C11 C12 C13 121.5(8) . .
C14 C13 C12 119.2(8) . .
C15 C14 C13 120.3(8) . .
C14 C15 C16 120.7(9) . .
C15 C16 C11 120.3(8) . .
C26 C21 C22 118.9(7) . .
C26 C21 P1 116.6(5) . .
C22 C21 P1 124.4(6) . .
C23 C22 C21 119.3(9) . .
C22 C23 C24 121.4(9) . .
C25 C24 C23 118.7(9) . .
C24 C25 C26 121.8(9) . .
C25 C26 C21 119.9(7) . .
C36 C31 C32 118.7(7) . .
C36 C31 P1 120.5(6) . .
C32 C31 P1 120.5(5) . .
C31 C32 C33 120.7(8) . .
C34 C33 C32 119.7(9) . .
C35 C34 C33 120.6(8) . .
C34 C35 C36 120.2(9) . .
C31 C36 C35 120.1(9) . .
C42 C41 C44 118.1(6) . .
C42 C41 P2 120.3(5) . .
C44 C41 P2 121.1(5) . .
C41 C42 C43 119.4(7) . .
C46 C43 C42 121.3(8) . .
C45 C44 C41 120.9(8) . .
C46 C45 C44 120.4(8) . .
C45 C46 C43 119.9(7) . .
C56 C51 C52 118.2(6) . .
C56 C51 P2 123.4(5) . .
C52 C51 P2 118.3(5) . .
C51 C52 C53 121.0(8) . .
C54 C53 C52 121.2(8) . .
C53 C54 C55 117.9(8) . .
C54 C55 C56 120.9(8) . .
C51 C56 C55 120.7(7) . .
C62 C61 C66 118.2(6) . .
C62 C61 P2 120.6(5) . .
C66 C61 P2 121.2(5) . .
C61 C62 C63 119.4(8) . .
C64 C63 C62 121.6(9) . .
C63 C64 C65 118.9(8) . .
C64 C65 C66 121.4(9) . .
C65 C66 C61 120.6(8) . .
C75 C71 C72 109.4(7) . .
C75 C71 Ru1 72.4(4) . .
C72 C71 Ru1 71.3(4) . .
C73 C72 C71 106.7(7) . .
C73 C72 Ru1 70.9(4) . .
C71 C72 Ru1 71.5(4) . .
C74 C73 C72 108.8(7) . .
C74 C73 Ru1 72.1(4) . .
C72 C73 Ru1 72.0(4) . .
C73 C74 C75 108.7(7) . .
C73 C74 Ru1 71.6(4) . .
C75 C74 Ru1 72.2(4) . .
C71 C75 C74 106.3(7) . .
C71 C75 Ru1 71.2(4) . .
C74 C75 Ru1 70.2(4) . .

loop_
_geom_bond_atom_site_label_1
_geom_bond_atom_site_label_2
_geom_bond_distance
_geom_bond_site_symmetry_2
Sb F6 1.733(10) .
Sb F1 1.745(5) .
Sb F3 1.762(10) .
Sb F4 1.770(9) .
Sb F5 1.795(13) .
Sb F2 1.817(16) .
Ru1 C1 1.966(6) .
Ru1 C73 2.222(7) .
Ru1 C74 2.227(7) .
Ru1 C72 2.236(6) .
Ru1 C71 2.238(6) .
Ru1 C75 2.253(7) .
Ru1 P1 2.3053(16) .
Ru1 P2 2.3100(16) .
Ru2 O2 2.027(5) .
Ru2 O3 2.032(5) .
Ru2 O4 2.037(5) .
Ru2 O1 2.037(5) .
Ru2 N1 2.217(6) .
Ru2 Ru2 2.2957(10) 3_556
Cl1 C01 1.761(5) .
Cl2 C01 1.761(5) .
Cl3 C01 1.765(5) .
P1 C11 1.831(7) .
P1 C21 1.840(7) .
P1 C31 1.849(7) .
P2 C61 1.839(6) .
P2 C41 1.841(6) .
P2 C51 1.844(6) .
O1 C4 1.251(9) 3_556
O2 C4 1.290(9) .
O3 C2 1.256(9) .
O4 C2 1.269(9) 3_556
N1 C1 1.167(8) .
C2 O4 1.269(9) 3_556
C2 C3 1.505(11) .
C4 O1 1.251(9) 3_556
C4 C5 1.504(11) .
C11 C12 1.393(10) .
C11 C16 1.403(10) .
C12 C13 1.403(11) .
C13 C14 1.387(13) .
C14 C15 1.370(13) .
C15 C16 1.400(12) .
C21 C26 1.397(10) .
C21 C22 1.400(10) .
C22 C23 1.371(12) .
C23 C24 1.386(14) .
C24 C25 1.361(12) .
C25 C26 1.363(11) .
C31 C36 1.384(10) .
C31 C32 1.389(10) .
C32 C33 1.396(11) .
C33 C34 1.367(13) .
C34 C35 1.362(13) .
C35 C36 1.404(12) .
C41 C42 1.390(10) .
C41 C44 1.409(10) .
C42 C43 1.420(11) .
C43 C46 1.364(13) .
C44 C45 1.398(10) .
C45 C46 1.363(13) .
C51 C56 1.369(9) .
C51 C52 1.382(9) .
C52 C53 1.383(11) .
C53 C54 1.373(12) .
C54 C55 1.381(12) .
C55 C56 1.395(11) .
C61 C62 1.380(10) .
C61 C66 1.398(10) .
C62 C63 1.409(10) .
C63 C64 1.354(14) .
C64 C65 1.362(14) .
C65 C66 1.375(11) .
C71 C75 1.402(11) .
C71 C72 1.427(11) .
C72 C73 1.419(12) .
C73 C74 1.386(11) .
C74 C75 1.444(12) .
